data_7104510
loop_
_publ_author_name
'Prabhakaran, Panchami'
'Puranik, Vedavati G'
'Chandran, Jima N'
'Rajamohanan, Pattuparampil R'
'Hofmann, Hans-J\"org'
'Sanjayan, Gangadhar J'

_publ_section_title
;
 Novel foldamer structural architecture from cofacial aromatic building
 blocks.
;
_journal_issue 23
_journal_name_full 'Chemical communications (Cambridge, England)'
_journal_page_first 3446
_journal_page_last 3448
_journal_paper_doi 10.1039/b822113h
_journal_volume 34
_journal_year 2009
_chemical_formula_moiety '(C46 H46 N6 O8) 0.5(CH2Cl2) 0.25(H2O)'
_chemical_formula_sum 'C46.5 H47.5 Cl N6 O8.25'
_chemical_formula_weight 855.86
_chemical_name_common 'aromaic amide'
_chemical_name_systematic
;
?
;
_space_group_IT_number 2
_symmetry_cell_setting triclinic
_symmetry_space_group_name_Hall '-P 1'
_symmetry_space_group_name_H-M 'P -1'
_atom_sites_solution_hydrogens geom
_atom_sites_solution_primary direct
_atom_sites_solution_secondary difmap
_audit_creation_method SHELXL-97
_cell_angle_alpha 92.767(7)
_cell_angle_beta 109.0280(10)
_cell_angle_gamma 105.108(6)
_cell_formula_units_Z 2
_cell_length_a 12.0667(8)
_cell_length_b 14.5063(10)
_cell_length_c 15.0905(10)
_cell_measurement_reflns_used 2511
_cell_measurement_temperature 293(2)
_cell_measurement_theta_max 19.554
_cell_measurement_theta_min 2.197
_cell_volume 2385.0(3)
_computing_cell_refinement 'BRUKER SAINT'
_computing_data_collection 'BRUKER SMART'
_computing_data_reduction 'BRUKER SAINT'
_computing_molecular_graphics 'SHELXTL, PyMOL and PLATON'
_computing_publication_material SHELXTL
_computing_structure_refinement 'SHELXL-97 (Sheldrick, 1997)'
_computing_structure_solution 'SHELXS-97 (Sheldrick, 1990)'
_diffrn_ambient_temperature 293(2)
_diffrn_measured_fraction_theta_full 0.999
_diffrn_measured_fraction_theta_max 0.999
_diffrn_measurement_device 'Bruker Smart APEX'
_diffrn_measurement_device_type 'CCD Area Detector'
_diffrn_measurement_method 'Omega Scan'
_diffrn_radiation_monochromator graphite
_diffrn_radiation_source 'fine-focus sealed tube'
_diffrn_radiation_type MoK\a
_diffrn_radiation_wavelength 0.71073
_diffrn_reflns_av_R_equivalents 0.0462
_diffrn_reflns_av_sigmaI/netI 0.0557
_diffrn_reflns_limit_h_max 12
_diffrn_reflns_limit_h_min -12
_diffrn_reflns_limit_k_max 15
_diffrn_reflns_limit_k_min -15
_diffrn_reflns_limit_l_max 16
_diffrn_reflns_limit_l_min -16
_diffrn_reflns_number 18659
_diffrn_reflns_theta_full 22.50
_diffrn_reflns_theta_max 22.50
_diffrn_reflns_theta_min 1.87
_exptl_absorpt_coefficient_mu 0.137
_exptl_absorpt_correction_T_max 0.9910
_exptl_absorpt_correction_T_min 0.9561
_exptl_absorpt_correction_type multi-scan
_exptl_absorpt_process_details 'Bruker SADABS'
_exptl_crystal_colour colourless
_exptl_crystal_density_diffrn 1.191
_exptl_crystal_density_method 'not measured'
_exptl_crystal_description plate
_exptl_crystal_F_000 907
_exptl_crystal_size_max 0.33
_exptl_crystal_size_mid 0.23
_exptl_crystal_size_min 0.07
_refine_diff_density_max 0.548
_refine_diff_density_min -0.180
_refine_diff_density_rms 0.062
_refine_ls_extinction_method none
_refine_ls_goodness_of_fit_ref 1.087
_refine_ls_hydrogen_treatment riding
_refine_ls_matrix_type full
_refine_ls_number_parameters 585
_refine_ls_number_reflns 6217
_refine_ls_number_restraints 0
_refine_ls_restrained_S_all 1.087
_refine_ls_R_factor_all 0.1191
_refine_ls_R_factor_gt 0.0804
_refine_ls_shift/su_max 0.000
_refine_ls_shift/su_mean 0.000
_refine_ls_structure_factor_coef Fsqd
_refine_ls_weighting_details 'calc w=1/[\s^2^(Fo^2^)+(0.1274P)^2^+0.4665P] where P=(Fo^2^+2Fc^2^)/3'
_refine_ls_weighting_scheme calc
_refine_ls_wR_factor_gt 0.2132
_refine_ls_wR_factor_ref 0.2405
_reflns_number_gt 3956
_reflns_number_total 6217
_reflns_threshold_expression >2sigma(I)
_cod_data_source_file b822113h.txt
_cod_data_source_block arppy
_cod_depositor_comments
;
The following automatic conversions were performed:
'_symmetry_cell_setting' value 'Triclinic' changed to 'triclinic'
according to '/home/saulius/struct/CIF-dictionaries/cif_core.dic'
dictionary named 'cif_core.dic' version 2.4.1 from 2010-06-29.

Automatic conversion script
Id: cif_fix_enum 1527 2010-12-29 10:47:43Z saulius 
;
_cod_original_sg_symbol_H-M P-1
_cod_original_formula_sum 'C46.50 H47.50 Cl N6 O8.25'
_cod_database_code 7104510

loop_
_symmetry_equiv_pos_as_xyz
'x, y, z'
'-x, -y, -z'

loop_
_atom_site_label
_atom_site_type_symbol
_atom_site_fract_x
_atom_site_fract_y
_atom_site_fract_z
_atom_site_U_iso_or_equiv
_atom_site_adp_type
_atom_site_occupancy
_atom_site_symmetry_multiplicity
_atom_site_calc_flag
_atom_site_refinement_flags
_atom_site_disorder_assembly
_atom_site_disorder_group
O1 O 0.4760(3) 0.9323(2) 0.3549(3) 0.0872(11) Uani 1 1 d . . .
O2 O 0.6466(3) 0.8833(2) 0.3900(2) 0.0736(9) Uani 1 1 d . . .
O3 O -0.0185(3) 0.4209(2) 0.2280(3) 0.0771(10) Uani 1 1 d . . .
O4 O 0.2977(3) 0.3636(2) 0.2195(3) 0.0785(10) Uani 1 1 d . . .
O5 O 0.4823(4) 0.4536(4) 0.8954(3) 0.1176(16) Uani 1 1 d . . .
O6 O 0.6579(3) 0.4376(3) 0.8814(2) 0.0844(11) Uani 1 1 d . . .
O7 O 0.0213(3) 0.2259(3) 0.3897(2) 0.0886(12) Uani 1 1 d . . .
O8 O 0.3373(3) 0.1640(2) 0.3888(2) 0.0733(9) Uani 1 1 d . . .
N1 N 0.4718(3) 0.7759(3) 0.3682(3) 0.0704(11) Uani 1 1 d . . .
H1 H 0.5198 0.7406 0.3868 0.084 Uiso 1 1 calc R . .
N2 N 0.3180(3) 0.6349(2) 0.3147(3) 0.0621(10) Uani 1 1 d . . .
N3 N 0.1831(3) 0.4854(3) 0.2570(3) 0.0689(11) Uani 1 1 d . . .
H3 H 0.2483 0.4702 0.2599 0.083 Uiso 1 1 calc R . .
N4 N 0.4965(3) 0.4136(3) 0.7532(3) 0.0753(12) Uani 1 1 d . . .
H4 H 0.5489 0.4092 0.7271 0.090 Uiso 1 1 calc R . .
N5 N 0.3522(3) 0.3424(3) 0.6117(3) 0.0667(11) Uani 1 1 d . . .
N6 N 0.2236(3) 0.2609(3) 0.4653(3) 0.0725(12) Uani 1 1 d . . .
H6 H 0.2896 0.2542 0.4592 0.087 Uiso 1 1 calc R . .
C1 C 0.5259(4) 0.8712(4) 0.3692(3) 0.0653(13) Uani 1 1 d . . .
C2 C 0.3468(4) 0.7302(3) 0.3401(3) 0.0627(12) Uani 1 1 d . . .
C3 C 0.2619(5) 0.7763(4) 0.3394(4) 0.0838(16) Uani 1 1 d . . .
H3A H 0.2845 0.8427 0.3574 0.101 Uiso 1 1 calc R . .
C4 C 0.1391(5) 0.7204(4) 0.3106(5) 0.0964(19) Uani 1 1 d . . .
H4A H 0.0785 0.7493 0.3097 0.116 Uiso 1 1 calc R . .
C5 C 0.1083(4) 0.6220(4) 0.2836(4) 0.0826(16) Uani 1 1 d . . .
H5 H 0.0272 0.5835 0.2636 0.099 Uiso 1 1 calc R . .
C6 C 0.2006(4) 0.5834(3) 0.2872(3) 0.0627(12) Uani 1 1 d . . .
C7 C 0.0770(4) 0.4118(3) 0.2240(3) 0.0560(11) Uani 1 1 d . . .
C8 C 0.0813(4) 0.3203(3) 0.1770(3) 0.0536(11) Uani 1 1 d . . .
C9 C 0.1856(4) 0.2987(3) 0.1716(3) 0.0600(12) Uani 1 1 d . . .
C10 C 0.1730(4) 0.2137(3) 0.1179(3) 0.0667(13) Uani 1 1 d . . .
H10 H 0.2419 0.2012 0.1114 0.080 Uiso 1 1 calc R . .
C11 C 0.0602(4) 0.1484(3) 0.0746(3) 0.0640(13) Uani 1 1 d . . .
H11 H 0.0538 0.0920 0.0387 0.077 Uiso 1 1 calc R . .
C12 C -0.0440(4) 0.1637(3) 0.0825(3) 0.0581(12) Uani 1 1 d . . .
C13 C -0.0307(4) 0.2514(3) 0.1321(3) 0.0561(11) Uani 1 1 d . . .
H13 H -0.1008 0.2646 0.1353 0.067 Uiso 1 1 calc R . .
C14 C -0.1689(4) 0.0923(4) 0.0361(3) 0.0718(14) Uani 1 1 d . . .
C15 C -0.2500(5) 0.1243(4) -0.0331(4) 0.0973(18) Uani 1 1 d . . .
H15 H -0.2246 0.1868 -0.0458 0.117 Uiso 1 1 calc R . .
C16 C -0.3687(6) 0.0673(6) -0.0850(5) 0.121(2) Uani 1 1 d . . .
H16 H -0.4213 0.0918 -0.1309 0.145 Uiso 1 1 calc R . .
C17 C -0.4062(6) -0.0230(6) -0.0682(5) 0.115(2) Uani 1 1 d . . .
H17 H -0.4853 -0.0612 -0.1033 0.138 Uiso 1 1 calc R . .
C18 C -0.3272(5) -0.0624(4) 0.0028(4) 0.0848(17) Uani 1 1 d . . .
C19 C -0.3692(6) -0.1577(5) 0.0180(5) 0.102(2) Uani 1 1 d . . .
H19 H -0.4492 -0.1938 -0.0173 0.122 Uiso 1 1 calc R . .
C20 C -0.2985(6) -0.1982(4) 0.0811(5) 0.100(2) Uani 1 1 d . . .
H20 H -0.3278 -0.2621 0.0888 0.120 Uiso 1 1 calc R . .
C21 C -0.1765(5) -0.1416(4) 0.1370(4) 0.0867(16) Uani 1 1 d . . .
H21 H -0.1265 -0.1697 0.1810 0.104 Uiso 1 1 calc R . .
C22 C -0.1311(4) -0.0463(3) 0.1273(3) 0.0644(13) Uani 1 1 d . . .
C23 C -0.2048(4) -0.0039(3) 0.0572(3) 0.0659(13) Uani 1 1 d . . .
C24 C -0.0064(4) 0.0053(3) 0.1975(3) 0.0623(12) Uani 1 1 d . . .
C25 C 0.0969(5) -0.0219(3) 0.2037(4) 0.0743(14) Uani 1 1 d . . .
H25 H 0.0890 -0.0755 0.1632 0.089 Uiso 1 1 calc R . .
C26 C 0.2117(5) 0.0276(3) 0.2677(3) 0.0694(13) Uani 1 1 d . . .
H26 H 0.2795 0.0071 0.2703 0.083 Uiso 1 1 calc R . .
C27 C 0.2250(4) 0.1080(3) 0.3281(3) 0.0593(12) Uani 1 1 d . . .
C28 C 0.1220(4) 0.1356(3) 0.3285(3) 0.0516(11) Uani 1 1 d . . .
C29 C 0.0102(4) 0.0836(3) 0.2623(3) 0.0547(11) Uani 1 1 d . . .
H29 H -0.0585 0.1020 0.2610 0.066 Uiso 1 1 calc R . .
C30 C 0.1182(4) 0.2123(3) 0.3959(3) 0.0577(11) Uani 1 1 d . . .
C31 C 0.2390(4) 0.3214(3) 0.5469(4) 0.0713(14) Uani 1 1 d . . .
C32 C 0.1483(5) 0.3563(4) 0.5589(4) 0.0944(19) Uani 1 1 d . . .
H32 H 0.0711 0.3421 0.5122 0.113 Uiso 1 1 calc R . .
C33 C 0.1784(5) 0.4137(5) 0.6445(5) 0.110(2) Uani 1 1 d . . .
H33 H 0.1202 0.4390 0.6560 0.132 Uiso 1 1 calc R . .
C34 C 0.2938(5) 0.4338(4) 0.7129(4) 0.0928(18) Uani 1 1 d . . .
H34 H 0.3138 0.4715 0.7707 0.111 Uiso 1 1 calc R . .
C35 C 0.3773(4) 0.3969(3) 0.6933(3) 0.0697(14) Uani 1 1 d . . .
C36 C 0.5403(5) 0.4365(4) 0.8489(4) 0.0789(15) Uani 1 1 d . . .
C37 C 0.4066(5) 0.3393(4) 0.2224(5) 0.106(2) Uani 1 1 d . . .
H37A H 0.4070 0.2803 0.2486 0.159 Uiso 1 1 calc R . .
H37B H 0.4774 0.3902 0.2613 0.159 Uiso 1 1 calc R . .
H37C H 0.4083 0.3312 0.1594 0.159 Uiso 1 1 calc R . .
C38 C 0.4449(5) 0.1379(4) 0.3922(4) 0.0901(17) Uani 1 1 d . . .
H38A H 0.4394 0.0753 0.4115 0.135 Uiso 1 1 calc R . .
H38B H 0.5159 0.1846 0.4368 0.135 Uiso 1 1 calc R . .
H38C H 0.4517 0.1365 0.3305 0.135 Uiso 1 1 calc R . .
C39 C 0.7324(4) 0.9760(4) 0.3875(4) 0.0748(15) Uani 1 1 d . . .
C40 C 0.8496(4) 0.9505(4) 0.4030(4) 0.100(2) Uani 1 1 d . . .
H40A H 0.8717 0.9246 0.4615 0.150 Uiso 1 1 calc R . .
H40B H 0.9136 1.0074 0.4059 0.150 Uiso 1 1 calc R . .
H40C H 0.8383 0.9033 0.3516 0.150 Uiso 1 1 calc R . .
C41 C 0.7441(6) 1.0497(4) 0.4664(4) 0.116(2) Uani 1 1 d . . .
H41A H 0.6666 1.0621 0.4552 0.174 Uiso 1 1 calc R . .
H41B H 0.8048 1.1085 0.4685 0.174 Uiso 1 1 calc R . .
H41C H 0.7683 1.0256 0.5257 0.174 Uiso 1 1 calc R . .
C42 C 0.6879(5) 1.0086(5) 0.2908(4) 0.104(2) Uani 1 1 d . . .
H42A H 0.6786 0.9590 0.2422 0.156 Uiso 1 1 calc R . .
H42B H 0.7467 1.0668 0.2887 0.156 Uiso 1 1 calc R . .
H42C H 0.6104 1.0206 0.2808 0.156 Uiso 1 1 calc R . .
C43 C 0.7302(5) 0.4558(4) 0.9842(4) 0.0873(16) Uani 1 1 d . . .
C44 C 0.6688(6) 0.3834(5) 1.0341(5) 0.119(2) Uani 1 1 d . . .
H44A H 0.5911 0.3923 1.0294 0.178 Uiso 1 1 calc R . .
H44B H 0.7197 0.3923 1.0996 0.178 Uiso 1 1 calc R . .
H44C H 0.6563 0.3194 1.0051 0.178 Uiso 1 1 calc R . .
C45 C 0.8499(5) 0.4403(6) 0.9830(5) 0.135(3) Uani 1 1 d . . .
H45A H 0.9025 0.4416 1.0467 0.202 Uiso 1 1 calc R . .
H45B H 0.8897 0.4906 0.9550 0.202 Uiso 1 1 calc R . .
H45C H 0.8328 0.3788 0.9466 0.202 Uiso 1 1 calc R . .
C46 C 0.7487(6) 0.5586(5) 1.0236(4) 0.120(2) Uani 1 1 d . . .
H46A H 0.6709 0.5673 1.0189 0.179 Uiso 1 1 calc R . .
H46B H 0.7854 0.6020 0.9881 0.179 Uiso 1 1 calc R . .
H46C H 0.8015 0.5718 1.0889 0.179 Uiso 1 1 calc R . .
Cl1 Cl 0.3347(3) 0.7439(3) 0.7583(3) 0.1192(12) Uani 0.50 1 d P . .
Cl2 Cl 0.2202(4) 0.6623(4) 0.5621(3) 0.1512(15) Uani 0.50 1 d P . .
C47 C 0.1978(8) 0.6865(7) 0.6707(8) 0.080(3) Uani 0.50 1 d P . .
H47A H 0.1433 0.7267 0.6625 0.096 Uiso 0.50 1 calc PR . .
H47B H 0.1597 0.6264 0.6886 0.096 Uiso 0.50 1 calc PR . .
O9 O 0.4585(18) 0.5745(9) 0.5350(9) 0.111(6) Uani 0.25 1 d P . .
H91 H 0.3809 0.5578 0.5370 0.133 Uiso 0.25 1 d PR . .
H92 H 0.5265 0.5534 0.5537 0.133 Uiso 0.25 1 d PR . .

loop_
_atom_site_aniso_label
_atom_site_aniso_U_11
_atom_site_aniso_U_22
_atom_site_aniso_U_33
_atom_site_aniso_U_23
_atom_site_aniso_U_13
_atom_site_aniso_U_12
O1 0.068(2) 0.049(2) 0.139(3) 0.007(2) 0.033(2) 0.0133(18)
O2 0.053(2) 0.057(2) 0.095(2) 0.0085(17) 0.0198(17) -0.0001(16)
O3 0.053(2) 0.060(2) 0.108(3) -0.0097(18) 0.0308(19) 0.0007(16)
O4 0.0502(19) 0.0538(19) 0.117(3) -0.0038(18) 0.0242(19) 0.0012(16)
O5 0.084(3) 0.174(5) 0.084(3) -0.021(3) 0.019(2) 0.042(3)
O6 0.058(2) 0.102(3) 0.076(2) -0.002(2) 0.0115(18) 0.0126(19)
O7 0.057(2) 0.109(3) 0.083(2) -0.033(2) 0.0039(18) 0.031(2)
O8 0.059(2) 0.078(2) 0.077(2) -0.0031(18) 0.0165(17) 0.0243(18)
N1 0.049(2) 0.043(2) 0.099(3) -0.005(2) 0.013(2) 0.0016(19)
N2 0.047(2) 0.044(2) 0.080(3) -0.0102(19) 0.0136(19) 0.0020(18)
N3 0.039(2) 0.050(2) 0.101(3) -0.011(2) 0.015(2) 0.0017(18)
N4 0.054(2) 0.085(3) 0.069(3) -0.024(2) 0.012(2) 0.009(2)
N5 0.047(2) 0.064(2) 0.075(3) -0.013(2) 0.013(2) 0.0080(19)
N6 0.049(2) 0.076(3) 0.078(3) -0.028(2) 0.014(2) 0.013(2)
C1 0.049(3) 0.057(3) 0.077(3) -0.007(3) 0.017(2) 0.004(3)
C2 0.045(3) 0.051(3) 0.079(3) -0.008(2) 0.018(2) 0.000(2)
C3 0.066(3) 0.049(3) 0.129(5) -0.014(3) 0.037(3) 0.007(3)
C4 0.061(3) 0.074(4) 0.149(6) -0.016(4) 0.040(3) 0.013(3)
C5 0.048(3) 0.059(3) 0.130(5) -0.016(3) 0.032(3) 0.001(2)
C6 0.049(3) 0.051(3) 0.075(3) -0.008(2) 0.017(2) 0.002(2)
C7 0.049(3) 0.053(3) 0.055(3) 0.003(2) 0.013(2) 0.003(2)
C8 0.048(3) 0.045(3) 0.058(3) 0.004(2) 0.016(2) 0.002(2)
C9 0.051(3) 0.049(3) 0.069(3) 0.012(2) 0.018(2) 0.002(2)
C10 0.071(3) 0.054(3) 0.079(3) 0.005(3) 0.037(3) 0.012(3)
C11 0.076(3) 0.048(3) 0.061(3) -0.002(2) 0.027(3) 0.004(3)
C12 0.061(3) 0.050(3) 0.052(3) 0.001(2) 0.017(2) 0.002(2)
C13 0.051(3) 0.049(3) 0.058(3) 0.006(2) 0.012(2) 0.005(2)
C14 0.062(3) 0.068(3) 0.060(3) -0.016(3) 0.003(3) 0.005(3)
C15 0.085(4) 0.076(4) 0.086(4) -0.015(3) -0.011(3) 0.006(3)
C16 0.092(5) 0.103(5) 0.113(5) -0.014(4) -0.021(4) 0.016(4)
C17 0.069(4) 0.103(5) 0.115(5) -0.035(4) -0.012(4) -0.004(4)
C18 0.072(4) 0.071(4) 0.086(4) -0.029(3) 0.024(3) -0.007(3)
C19 0.090(5) 0.075(5) 0.114(5) -0.031(4) 0.040(4) -0.017(4)
C20 0.110(5) 0.052(3) 0.119(5) -0.018(4) 0.055(4) -0.023(4)
C21 0.102(4) 0.060(3) 0.092(4) -0.004(3) 0.042(3) 0.006(3)
C22 0.067(3) 0.048(3) 0.065(3) -0.013(2) 0.027(3) -0.006(2)
C23 0.059(3) 0.053(3) 0.068(3) -0.018(3) 0.017(3) -0.002(2)
C24 0.075(3) 0.050(3) 0.061(3) 0.005(2) 0.027(3) 0.011(2)
C25 0.091(4) 0.057(3) 0.072(3) 0.000(3) 0.027(3) 0.019(3)
C26 0.077(3) 0.065(3) 0.070(3) 0.006(3) 0.023(3) 0.030(3)
C27 0.061(3) 0.057(3) 0.055(3) 0.007(2) 0.015(2) 0.015(2)
C28 0.055(3) 0.049(3) 0.050(3) 0.010(2) 0.017(2) 0.013(2)
C29 0.060(3) 0.049(3) 0.053(3) 0.007(2) 0.023(2) 0.008(2)
C30 0.050(3) 0.060(3) 0.057(3) 0.002(2) 0.012(2) 0.014(2)
C31 0.055(3) 0.070(3) 0.080(4) -0.015(3) 0.020(3) 0.013(3)
C32 0.059(3) 0.115(5) 0.089(4) -0.036(3) 0.004(3) 0.028(3)
C33 0.069(4) 0.135(5) 0.109(5) -0.043(4) 0.015(4) 0.036(4)
C34 0.065(3) 0.111(5) 0.086(4) -0.033(3) 0.016(3) 0.021(3)
C35 0.049(3) 0.073(3) 0.072(3) -0.023(3) 0.011(3) 0.010(2)
C36 0.064(4) 0.081(4) 0.082(4) -0.007(3) 0.023(3) 0.014(3)
C37 0.055(3) 0.074(4) 0.174(6) 0.003(4) 0.029(4) 0.012(3)
C38 0.068(3) 0.102(4) 0.100(4) 0.001(3) 0.023(3) 0.036(3)
C39 0.061(3) 0.069(3) 0.070(3) 0.010(3) 0.012(3) -0.009(3)
C40 0.046(3) 0.123(5) 0.111(5) 0.042(4) 0.012(3) 0.006(3)
C41 0.113(5) 0.081(4) 0.106(5) -0.015(4) 0.021(4) -0.023(4)
C42 0.079(4) 0.128(5) 0.090(4) 0.039(4) 0.019(3) 0.013(4)
C43 0.069(4) 0.097(4) 0.080(4) 0.026(3) 0.011(3) 0.014(3)
C44 0.119(5) 0.110(5) 0.127(6) 0.044(4) 0.051(4) 0.020(4)
C45 0.076(4) 0.199(8) 0.116(6) 0.058(5) 0.018(4) 0.032(5)
C46 0.131(5) 0.090(5) 0.083(4) -0.002(4) 0.003(4) -0.012(4)
Cl1 0.080(2) 0.140(3) 0.124(3) 0.044(2) 0.0197(19) 0.025(2)
Cl2 0.172(4) 0.173(4) 0.124(3) 0.029(3) 0.076(3) 0.045(3)
C47 0.054(6) 0.078(7) 0.121(9) 0.044(6) 0.036(6) 0.030(5)
O9 0.216(18) 0.061(9) 0.075(10) 0.022(7) 0.063(11) 0.056(11)

loop_
_atom_type_symbol
_atom_type_description
_atom_type_scat_dispersion_real
_atom_type_scat_dispersion_imag
_atom_type_scat_source
C C 0.0033 0.0016 'International Tables Vol C Tables 4.2.6.8 and 6.1.1.4'
H H 0.0000 0.0000 'International Tables Vol C Tables 4.2.6.8 and 6.1.1.4'
N N 0.0061 0.0033 'International Tables Vol C Tables 4.2.6.8 and 6.1.1.4'
O O 0.0106 0.0060 'International Tables Vol C Tables 4.2.6.8 and 6.1.1.4'
Cl Cl 0.1484 0.1585 'International Tables Vol C Tables 4.2.6.8 and 6.1.1.4'

loop_
_geom_angle_atom_site_label_1
_geom_angle_atom_site_label_2
_geom_angle_atom_site_label_3
_geom_angle
_geom_angle_site_symmetry_1
_geom_angle_site_symmetry_3
_geom_angle_publ_flag
C1 O2 C39 122.4(4) . . ?
C9 O4 C37 119.3(4) . . ?
C36 O6 C43 121.6(4) . . ?
C27 O8 C38 119.5(4) . . ?
C1 N1 C2 126.4(4) . . ?
C1 N1 H1 116.8 . . ?
C2 N1 H1 116.8 . . ?
C6 N2 C2 118.2(4) . . ?
C7 N3 C6 128.7(4) . . ?
C7 N3 H3 115.7 . . ?
C6 N3 H3 115.7 . . ?
C36 N4 C35 127.1(4) . . ?
C36 N4 H4 116.5 . . ?
C35 N4 H4 116.5 . . ?
C35 N5 C31 118.6(4) . . ?
C30 N6 C31 127.8(4) . . ?
C30 N6 H6 116.1 . . ?
C31 N6 H6 116.1 . . ?
O1 C1 O2 126.3(4) . . ?
O1 C1 N1 126.4(4) . . ?
O2 C1 N1 107.4(4) . . ?
N2 C2 C3 123.0(4) . . ?
N2 C2 N1 112.9(4) . . ?
C3 C2 N1 124.1(4) . . ?
C2 C3 C4 117.7(4) . . ?
C2 C3 H3A 121.2 . . ?
C4 C3 H3A 121.2 . . ?
C5 C4 C3 119.8(5) . . ?
C5 C4 H4A 120.1 . . ?
C3 C4 H4A 120.1 . . ?
C6 C5 C4 117.6(4) . . ?
C6 C5 H5 121.2 . . ?
C4 C5 H5 121.2 . . ?
N2 C6 C5 123.7(4) . . ?
N2 C6 N3 111.9(4) . . ?
C5 C6 N3 124.2(4) . . ?
O3 C7 N3 121.9(4) . . ?
O3 C7 C8 121.1(4) . . ?
N3 C7 C8 116.9(4) . . ?
C13 C8 C9 117.3(4) . . ?
C13 C8 C7 115.8(4) . . ?
C9 C8 C7 126.8(4) . . ?
O4 C9 C10 122.0(4) . . ?
O4 C9 C8 118.2(4) . . ?
C10 C9 C8 119.8(4) . . ?
C11 C10 C9 120.5(4) . . ?
C11 C10 H10 119.8 . . ?
C9 C10 H10 119.8 . . ?
C10 C11 C12 121.8(4) . . ?
C10 C11 H11 119.1 . . ?
C12 C11 H11 119.1 . . ?
C11 C12 C13 116.9(4) . . ?
C11 C12 C14 122.6(4) . . ?
C13 C12 C14 120.4(4) . . ?
C8 C13 C12 123.5(4) . . ?
C8 C13 H13 118.3 . . ?
C12 C13 H13 118.3 . . ?
C15 C14 C23 120.0(4) . . ?
C15 C14 C12 115.0(5) . . ?
C23 C14 C12 125.0(4) . . ?
C14 C15 C16 122.9(6) . . ?
C14 C15 H15 118.5 . . ?
C16 C15 H15 118.5 . . ?
C17 C16 C15 119.3(6) . . ?
C17 C16 H16 120.3 . . ?
C15 C16 H16 120.3 . . ?
C16 C17 C18 121.5(6) . . ?
C16 C17 H17 119.2 . . ?
C18 C17 H17 119.2 . . ?
C19 C18 C17 120.0(6) . . ?
C19 C18 C23 120.4(6) . . ?
C17 C18 C23 119.6(6) . . ?
C20 C19 C18 122.2(6) . . ?
C20 C19 H19 118.9 . . ?
C18 C19 H19 118.9 . . ?
C19 C20 C21 118.8(6) . . ?
C19 C20 H20 120.6 . . ?
C21 C20 H20 120.6 . . ?
C22 C21 C20 121.7(6) . . ?
C22 C21 H21 119.1 . . ?
C20 C21 H21 119.1 . . ?
C21 C22 C23 119.6(4) . . ?
C21 C22 C24 114.9(5) . . ?
C23 C22 C24 125.4(4) . . ?
C22 C23 C14 126.1(4) . . ?
C22 C23 C18 117.1(5) . . ?
C14 C23 C18 116.7(5) . . ?
C25 C24 C29 116.1(4) . . ?
C25 C24 C22 123.2(4) . . ?
C29 C24 C22 120.6(4) . . ?
C24 C25 C26 122.5(5) . . ?
C24 C25 H25 118.7 . . ?
C26 C25 H25 118.7 . . ?
C25 C26 C27 119.4(5) . . ?
C25 C26 H26 120.3 . . ?
C27 C26 H26 120.3 . . ?
O8 C27 C26 122.2(4) . . ?
O8 C27 C28 117.3(4) . . ?
C26 C27 C28 120.4(4) . . ?
C29 C28 C27 117.1(4) . . ?
C29 C28 C30 115.6(4) . . ?
C27 C28 C30 127.2(4) . . ?
C28 C29 C24 124.2(4) . . ?
C28 C29 H29 117.9 . . ?
C24 C29 H29 117.9 . . ?
O7 C30 N6 122.1(4) . . ?
O7 C30 C28 120.0(4) . . ?
N6 C30 C28 117.8(4) . . ?
N5 C31 C32 123.3(4) . . ?
N5 C31 N6 112.8(4) . . ?
C32 C31 N6 123.9(4) . . ?
C31 C32 C33 116.4(5) . . ?
C31 C32 H32 121.8 . . ?
C33 C32 H32 121.8 . . ?
C34 C33 C32 120.8(5) . . ?
C34 C33 H33 119.6 . . ?
C32 C33 H33 119.6 . . ?
C35 C34 C33 118.1(5) . . ?
C35 C34 H34 120.9 . . ?
C33 C34 H34 120.9 . . ?
N5 C35 C34 122.7(4) . . ?
N5 C35 N4 112.8(4) . . ?
C34 C35 N4 124.4(4) . . ?
O5 C36 O6 126.4(5) . . ?
O5 C36 N4 124.9(5) . . ?
O6 C36 N4 108.6(5) . . ?
O4 C37 H37A 109.5 . . ?
O4 C37 H37B 109.5 . . ?
H37A C37 H37B 109.5 . . ?
O4 C37 H37C 109.5 . . ?
H37A C37 H37C 109.5 . . ?
H37B C37 H37C 109.5 . . ?
O8 C38 H38A 109.5 . . ?
O8 C38 H38B 109.5 . . ?
H38A C38 H38B 109.5 . . ?
O8 C38 H38C 109.5 . . ?
H38A C38 H38C 109.5 . . ?
H38B C38 H38C 109.5 . . ?
O2 C39 C40 102.6(4) . . ?
O2 C39 C41 109.0(4) . . ?
C40 C39 C41 112.0(5) . . ?
O2 C39 C42 110.2(4) . . ?
C40 C39 C42 110.9(5) . . ?
C41 C39 C42 111.7(5) . . ?
C39 C40 H40A 109.5 . . ?
C39 C40 H40B 109.5 . . ?
H40A C40 H40B 109.5 . . ?
C39 C40 H40C 109.5 . . ?
H40A C40 H40C 109.5 . . ?
H40B C40 H40C 109.5 . . ?
C39 C41 H41A 109.5 . . ?
C39 C41 H41B 109.5 . . ?
H41A C41 H41B 109.5 . . ?
C39 C41 H41C 109.5 . . ?
H41A C41 H41C 109.5 . . ?
H41B C41 H41C 109.5 . . ?
C39 C42 H42A 109.5 . . ?
C39 C42 H42B 109.5 . . ?
H42A C42 H42B 109.5 . . ?
C39 C42 H42C 109.5 . . ?
H42A C42 H42C 109.5 . . ?
H42B C42 H42C 109.5 . . ?
O6 C43 C44 110.1(5) . . ?
O6 C43 C46 109.7(4) . . ?
C44 C43 C46 112.5(6) . . ?
O6 C43 C45 100.7(5) . . ?
C44 C43 C45 111.7(5) . . ?
C46 C43 C45 111.5(6) . . ?
C43 C44 H44A 109.5 . . ?
C43 C44 H44B 109.5 . . ?
H44A C44 H44B 109.5 . . ?
C43 C44 H44C 109.5 . . ?
H44A C44 H44C 109.5 . . ?
H44B C44 H44C 109.5 . . ?
C43 C45 H45A 109.5 . . ?
C43 C45 H45B 109.5 . . ?
H45A C45 H45B 109.5 . . ?
C43 C45 H45C 109.5 . . ?
H45A C45 H45C 109.5 . . ?
H45B C45 H45C 109.5 . . ?
C43 C46 H46A 109.5 . . ?
C43 C46 H46B 109.5 . . ?
H46A C46 H46B 109.5 . . ?
C43 C46 H46C 109.5 . . ?
H46A C46 H46C 109.5 . . ?
H46B C46 H46C 109.5 . . ?
Cl1 C47 Cl2 110.6(5) . . ?
Cl1 C47 H47A 109.5 . . ?
Cl2 C47 H47A 109.5 . . ?
Cl1 C47 H47B 109.5 . . ?
Cl2 C47 H47B 109.5 . . ?
H47A C47 H47B 108.1 . . ?
H91 O9 H92 138.5 . . ?

loop_
_geom_bond_atom_site_label_1
_geom_bond_atom_site_label_2
_geom_bond_distance
_geom_bond_site_symmetry_2
_geom_bond_publ_flag
O1 C1 1.187(5) . ?
O2 C1 1.347(5) . ?
O2 C39 1.478(5) . ?
O3 C7 1.214(5) . ?
O4 C9 1.368(5) . ?
O4 C37 1.435(6) . ?
O5 C36 1.200(6) . ?
O6 C36 1.337(6) . ?
O6 C43 1.482(6) . ?
O7 C30 1.210(5) . ?
O8 C27 1.371(5) . ?
O8 C38 1.430(5) . ?
N1 C1 1.364(6) . ?
N1 C2 1.389(5) . ?
N1 H1 0.8600 . ?
N2 C6 1.331(5) . ?
N2 C2 1.337(5) . ?
N3 C7 1.359(5) . ?
N3 C6 1.411(5) . ?
N3 H3 0.8600 . ?
N4 C36 1.355(7) . ?
N4 C35 1.375(6) . ?
N4 H4 0.8600 . ?
N5 C35 1.331(5) . ?
N5 C31 1.341(5) . ?
N6 C30 1.343(5) . ?
N6 C31 1.407(6) . ?
N6 H6 0.8600 . ?
C2 C3 1.360(6) . ?
C3 C4 1.401(7) . ?
C3 H3A 0.9300 . ?
C4 C5 1.382(7) . ?
C4 H4A 0.9300 . ?
C5 C6 1.359(6) . ?
C5 H5 0.9300 . ?
C7 C8 1.497(6) . ?
C8 C13 1.385(5) . ?
C8 C9 1.398(6) . ?
C9 C10 1.387(6) . ?
C10 C11 1.366(6) . ?
C10 H10 0.9300 . ?
C11 C12 1.373(6) . ?
C11 H11 0.9300 . ?
C12 C13 1.388(6) . ?
C12 C14 1.504(6) . ?
C13 H13 0.9300 . ?
C14 C15 1.371(7) . ?
C14 C23 1.432(7) . ?
C15 C16 1.392(8) . ?
C15 H15 0.9300 . ?
C16 C17 1.334(9) . ?
C16 H16 0.9300 . ?
C17 C18 1.435(9) . ?
C17 H17 0.9300 . ?
C18 C19 1.400(8) . ?
C18 C23 1.437(7) . ?
C19 C20 1.328(8) . ?
C19 H19 0.9300 . ?
C20 C21 1.430(8) . ?
C20 H20 0.9300 . ?
C21 C22 1.382(7) . ?
C21 H21 0.9300 . ?
C22 C23 1.423(7) . ?
C22 C24 1.498(6) . ?
C24 C25 1.379(6) . ?
C24 C29 1.391(6) . ?
C25 C26 1.382(6) . ?
C25 H25 0.9300 . ?
C26 C27 1.386(6) . ?
C26 H26 0.9300 . ?
C27 C28 1.403(6) . ?
C28 C29 1.380(6) . ?
C28 C30 1.491(6) . ?
C29 H29 0.9300 . ?
C31 C32 1.377(6) . ?
C32 C33 1.389(7) . ?
C32 H32 0.9300 . ?
C33 C34 1.382(7) . ?
C33 H33 0.9300 . ?
C34 C35 1.360(6) . ?
C34 H34 0.9300 . ?
C37 H37A 0.9600 . ?
C37 H37B 0.9600 . ?
C37 H37C 0.9600 . ?
C38 H38A 0.9600 . ?
C38 H38B 0.9600 . ?
C38 H38C 0.9600 . ?
C39 C40 1.502(7) . ?
C39 C41 1.506(7) . ?
C39 C42 1.526(7) . ?
C40 H40A 0.9600 . ?
C40 H40B 0.9600 . ?
C40 H40C 0.9600 . ?
C41 H41A 0.9600 . ?
C41 H41B 0.9600 . ?
C41 H41C 0.9600 . ?
C42 H42A 0.9600 . ?
C42 H42B 0.9600 . ?
C42 H42C 0.9600 . ?
C43 C44 1.501(8) . ?
C43 C46 1.510(8) . ?
C43 C45 1.524(8) . ?
C44 H44A 0.9600 . ?
C44 H44B 0.9600 . ?
C44 H44C 0.9600 . ?
C45 H45A 0.9600 . ?
C45 H45B 0.9600 . ?
C45 H45C 0.9600 . ?
C46 H46A 0.9600 . ?
C46 H46B 0.9600 . ?
C46 H46C 0.9600 . ?
Cl1 C47 1.709(10) . ?
Cl2 C47 1.778(12) . ?
C47 H47A 0.9700 . ?
C47 H47B 0.9700 . ?
O9 H91 0.9154 . ?
O9 H92 0.9133 . ?

loop_
_geom_torsion_atom_site_label_1
_geom_torsion_atom_site_label_2
_geom_torsion_atom_site_label_3
_geom_torsion_atom_site_label_4
_geom_torsion
_geom_torsion_site_symmetry_1
_geom_torsion_site_symmetry_2
_geom_torsion_site_symmetry_3
_geom_torsion_site_symmetry_4
_geom_torsion_publ_flag
C39 O2 C1 O1 -6.9(8) . . . . ?
C39 O2 C1 N1 173.5(4) . . . . ?
C2 N1 C1 O1 7.7(8) . . . . ?
C2 N1 C1 O2 -172.7(4) . . . . ?
C6 N2 C2 C3 0.2(7) . . . . ?
C6 N2 C2 N1 179.4(4) . . . . ?
C1 N1 C2 N2 157.8(4) . . . . ?
C1 N1 C2 C3 -23.0(8) . . . . ?
N2 C2 C3 C4 0.1(8) . . . . ?
N1 C2 C3 C4 -179.0(5) . . . . ?
C2 C3 C4 C5 -0.5(9) . . . . ?
C3 C4 C5 C6 0.7(9) . . . . ?
C2 N2 C6 C5 0.0(7) . . . . ?
C2 N2 C6 N3 176.3(4) . . . . ?
C4 C5 C6 N2 -0.4(8) . . . . ?
C4 C5 C6 N3 -176.3(5) . . . . ?
C7 N3 C6 N2 -179.7(4) . . . . ?
C7 N3 C6 C5 -3.3(8) . . . . ?
C6 N3 C7 O3 -9.8(8) . . . . ?
C6 N3 C7 C8 166.7(4) . . . . ?
O3 C7 C8 C13 5.5(6) . . . . ?
N3 C7 C8 C13 -171.2(4) . . . . ?
O3 C7 C8 C9 -176.5(4) . . . . ?
N3 C7 C8 C9 6.8(7) . . . . ?
C37 O4 C9 C10 -6.4(7) . . . . ?
C37 O4 C9 C8 174.3(5) . . . . ?
C13 C8 C9 O4 -176.8(4) . . . . ?
C7 C8 C9 O4 5.2(7) . . . . ?
C13 C8 C9 C10 3.9(6) . . . . ?
C7 C8 C9 C10 -174.1(4) . . . . ?
O4 C9 C10 C11 177.0(4) . . . . ?
C8 C9 C10 C11 -3.7(7) . . . . ?
C9 C10 C11 C12 -0.2(7) . . . . ?
C10 C11 C12 C13 3.7(7) . . . . ?
C10 C11 C12 C14 -179.4(4) . . . . ?
C9 C8 C13 C12 -0.3(6) . . . . ?
C7 C8 C13 C12 177.9(4) . . . . ?
C11 C12 C13 C8 -3.4(6) . . . . ?
C14 C12 C13 C8 179.6(4) . . . . ?
C11 C12 C14 C15 -115.1(6) . . . . ?
C13 C12 C14 C15 61.7(6) . . . . ?
C11 C12 C14 C23 63.1(7) . . . . ?
C13 C12 C14 C23 -120.1(5) . . . . ?
C23 C14 C15 C16 0.3(9) . . . . ?
C12 C14 C15 C16 178.5(6) . . . . ?
C14 C15 C16 C17 -0.6(11) . . . . ?
C15 C16 C17 C18 0.5(11) . . . . ?
C16 C17 C18 C19 -179.4(6) . . . . ?
C16 C17 C18 C23 -0.1(10) . . . . ?
C17 C18 C19 C20 178.2(6) . . . . ?
C23 C18 C19 C20 -1.2(9) . . . . ?
C18 C19 C20 C21 1.7(10) . . . . ?
C19 C20 C21 C22 0.4(9) . . . . ?
C20 C21 C22 C23 -2.9(8) . . . . ?
C20 C21 C22 C24 174.3(5) . . . . ?
C21 C22 C23 C14 -177.2(5) . . . . ?
C24 C22 C23 C14 5.9(8) . . . . ?
C21 C22 C23 C18 3.3(7) . . . . ?
C24 C22 C23 C18 -173.6(4) . . . . ?
C15 C14 C23 C22 -179.4(5) . . . . ?
C12 C14 C23 C22 2.6(8) . . . . ?
C15 C14 C23 C18 0.1(7) . . . . ?
C12 C14 C23 C18 -177.9(4) . . . . ?
C19 C18 C23 C22 -1.3(7) . . . . ?
C17 C18 C23 C22 179.3(5) . . . . ?
C19 C18 C23 C14 179.1(5) . . . . ?
C17 C18 C23 C14 -0.2(7) . . . . ?
C21 C22 C24 C25 62.2(6) . . . . ?
C23 C22 C24 C25 -120.8(5) . . . . ?
C21 C22 C24 C29 -116.4(5) . . . . ?
C23 C22 C24 C29 60.6(6) . . . . ?
C29 C24 C25 C26 -2.5(7) . . . . ?
C22 C24 C25 C26 178.8(5) . . . . ?
C24 C25 C26 C27 -0.4(7) . . . . ?
C38 O8 C27 C26 -1.5(7) . . . . ?
C38 O8 C27 C28 179.0(4) . . . . ?
C25 C26 C27 O8 -175.6(4) . . . . ?
C25 C26 C27 C28 4.0(7) . . . . ?
O8 C27 C28 C29 175.2(4) . . . . ?
C26 C27 C28 C29 -4.4(6) . . . . ?
O8 C27 C28 C30 -8.2(6) . . . . ?
C26 C27 C28 C30 172.3(4) . . . . ?
C27 C28 C29 C24 1.3(6) . . . . ?
C30 C28 C29 C24 -175.7(4) . . . . ?
C25 C24 C29 C28 2.1(6) . . . . ?
C22 C24 C29 C28 -179.2(4) . . . . ?
C31 N6 C30 O7 10.3(8) . . . . ?
C31 N6 C30 C28 -166.2(4) . . . . ?
C29 C28 C30 O7 -0.6(6) . . . . ?
C27 C28 C30 O7 -177.3(4) . . . . ?
C29 C28 C30 N6 175.9(4) . . . . ?
C27 C28 C30 N6 -0.7(7) . . . . ?
C35 N5 C31 C32 2.5(8) . . . . ?
C35 N5 C31 N6 -178.0(4) . . . . ?
C30 N6 C31 N5 166.6(5) . . . . ?
C30 N6 C31 C32 -14.0(8) . . . . ?
N5 C31 C32 C33 -1.8(9) . . . . ?
N6 C31 C32 C33 178.8(6) . . . . ?
C31 C32 C33 C34 0.0(10) . . . . ?
C32 C33 C34 C35 0.9(10) . . . . ?
C31 N5 C35 C34 -1.5(8) . . . . ?
C31 N5 C35 N4 -179.6(4) . . . . ?
C33 C34 C35 N5 -0.2(9) . . . . ?
C33 C34 C35 N4 177.7(6) . . . . ?
C36 N4 C35 N5 -156.1(5) . . . . ?
C36 N4 C35 C34 25.8(9) . . . . ?
C43 O6 C36 O5 3.7(9) . . . . ?
C43 O6 C36 N4 -177.1(4) . . . . ?
C35 N4 C36 O5 -6.7(9) . . . . ?
C35 N4 C36 O6 174.0(4) . . . . ?
C1 O2 C39 C40 -173.0(4) . . . . ?
C1 O2 C39 C41 68.1(6) . . . . ?
C1 O2 C39 C42 -54.8(6) . . . . ?
C36 O6 C43 C44 57.0(7) . . . . ?
C36 O6 C43 C46 -67.4(6) . . . . ?
C36 O6 C43 C45 175.0(5) . . . . ?
